data_4117667
loop_
_publ_author_name
'Shou-Tian Zheng'
'Tao Wu'
'Chengtsung Chou'
'Addis Fuhr'
'Pingyun Feng'
'Xianhui Bu'

_publ_section_title
;
 Development of Composite Inorganic Building Blocks for MOFs
;
_journal_name_full 'Journal of the American Chemical Society'
_journal_page_first 4517
_journal_page_last 4520
_journal_paper_doi 10.1021/ja2118255
_journal_volume 134
_journal_year 2012
_chemical_formula_sum 'C72 H58 In2 Mg2 N0 O26'
_chemical_formula_weight 1617.44
_chemical_name_systematic
; 
 ? 
;
_space_group_IT_number 167
_symmetry_cell_setting hexagonal
_symmetry_space_group_name_Hall '-R 3 2"c'
_symmetry_space_group_name_H-M 'R -3 c :H'
_atom_sites_solution_hydrogens geom
_atom_sites_solution_primary direct
_atom_sites_solution_secondary difmap
_audit_creation_method SHELXL-97
_cell_angle_alpha 90.00
_cell_angle_beta 90.00
_cell_angle_gamma 120.00
_cell_formula_units_Z 18
_cell_length_a 32.2214(3)
_cell_length_b 32.2214(3)
_cell_length_c 92.442(2)
_cell_measurement_reflns_used 9924
_cell_measurement_temperature 296(2)
_cell_measurement_theta_max 40.483
_cell_measurement_theta_min 4.379
_cell_volume 83117(2)
_computing_structure_refinement 'SHELXL-97 (Sheldrick, 1997)'
_computing_structure_solution 'SHELXS-97 (Sheldrick, 1990)'
_diffrn_ambient_temperature 296(2)
_diffrn_measured_fraction_theta_full 1.000
_diffrn_measured_fraction_theta_max 1.000
_diffrn_measurement_device_type 'Bruker APEX II'
_diffrn_measurement_method 'Omega scan'
_diffrn_radiation_monochromator graphite
_diffrn_radiation_source 'fine-focus sealed tube'
_diffrn_radiation_type MoK\a
_diffrn_radiation_wavelength 0.71073
_diffrn_reflns_av_R_equivalents 0.0837
_diffrn_reflns_av_sigmaI/netI 0.0442
_diffrn_reflns_limit_h_max 32
_diffrn_reflns_limit_h_min -28
_diffrn_reflns_limit_k_max 21
_diffrn_reflns_limit_k_min -32
_diffrn_reflns_limit_l_max 93
_diffrn_reflns_limit_l_min -94
_diffrn_reflns_number 104632
_diffrn_reflns_theta_full 21.33
_diffrn_reflns_theta_max 21.33
_diffrn_reflns_theta_min 0.85
_diffrn_standards_decay_% 0
_diffrn_standards_interval_count 0
_diffrn_standards_number 0
_exptl_absorpt_coefficient_mu 0.288
_exptl_absorpt_correction_T_max 0.7446
_exptl_absorpt_correction_T_min 0.6374
_exptl_absorpt_correction_type empirical
_exptl_absorpt_process_details SADABS
_exptl_crystal_colour colorless
_exptl_crystal_density_diffrn 0.582
_exptl_crystal_description block
_exptl_crystal_F_000 14760
_exptl_crystal_size_max 0.15
_exptl_crystal_size_mid 0.13
_exptl_crystal_size_min 0.13
_refine_diff_density_max 1.092
_refine_diff_density_min -0.929
_refine_diff_density_rms 0.065
_refine_ls_extinction_method none
_refine_ls_goodness_of_fit_ref 0.993
_refine_ls_hydrogen_treatment constr
_refine_ls_matrix_type full
_refine_ls_number_parameters 458
_refine_ls_number_reflns 10384
_refine_ls_number_restraints 0
_refine_ls_restrained_S_all 0.993
_refine_ls_R_factor_all 0.0583
_refine_ls_R_factor_gt 0.0433
_refine_ls_shift/su_max 0.002
_refine_ls_shift/su_mean 0.000
_refine_ls_structure_factor_coef Fsqd
_refine_ls_weighting_details 'calc w=1/[\s^2^(Fo^2^)+(0.0848P)^2^+0.0000P] where P=(Fo^2^+2Fc^2^)/3'
_refine_ls_weighting_scheme calc
_refine_ls_wR_factor_gt 0.1220
_refine_ls_wR_factor_ref 0.1264
_reflns_number_gt 8140
_reflns_number_total 10384
_reflns_threshold_expression >2sigma(I)
_cod_data_source_file ja2118255_si_002_9.cif
_cod_data_source_block CPM-22
_cod_original_sg_symbol_H-M 'R -3 c'
_cod_database_code 4117667

loop_
_symmetry_equiv_pos_as_xyz
'x, y, z'
'-y, x-y, z'
'-x+y, -x, z'
'y, x, -z+1/2'
'x-y, -y, -z+1/2'
'-x, -x+y, -z+1/2'
'x+2/3, y+1/3, z+1/3'
'-y+2/3, x-y+1/3, z+1/3'
'-x+y+2/3, -x+1/3, z+1/3'
'y+2/3, x+1/3, -z+5/6'
'x-y+2/3, -y+1/3, -z+5/6'
'-x+2/3, -x+y+1/3, -z+5/6'
'x+1/3, y+2/3, z+2/3'
'-y+1/3, x-y+2/3, z+2/3'
'-x+y+1/3, -x+2/3, z+2/3'
'y+1/3, x+2/3, -z+7/6'
'x-y+1/3, -y+2/3, -z+7/6'
'-x+1/3, -x+y+2/3, -z+7/6'
'-x, -y, -z'
'y, -x+y, -z'
'x-y, x, -z'
'-y, -x, z-1/2'
'-x+y, y, z-1/2'
'x, x-y, z-1/2'
'-x+2/3, -y+1/3, -z+1/3'
'y+2/3, -x+y+1/3, -z+1/3'
'x-y+2/3, x+1/3, -z+1/3'
'-y+2/3, -x+1/3, z-1/6'
'-x+y+2/3, y+1/3, z-1/6'
'x+2/3, x-y+1/3, z-1/6'
'-x+1/3, -y+2/3, -z+2/3'
'y+1/3, -x+y+2/3, -z+2/3'
'x-y+1/3, x+2/3, -z+2/3'
'-y+1/3, -x+2/3, z+1/6'
'-x+y+1/3, y+2/3, z+1/6'
'x+1/3, x-y+2/3, z+1/6'

loop_
_atom_site_label
_atom_site_type_symbol
_atom_site_fract_x
_atom_site_fract_y
_atom_site_fract_z
_atom_site_U_iso_or_equiv
_atom_site_adp_type
_atom_site_occupancy
_atom_site_symmetry_multiplicity
_atom_site_calc_flag
_atom_site_refinement_flags
In In 0.640181(9) 0.626293(9) 0.067053(3) 0.02628(12) Uani 1 1 d .
Mg Mg 0.76736(4) 0.65547(5) 0.069705(13) 0.0354(3) Uani 1 1 d .
O1 O 0.69598(9) 0.58869(9) 0.09987(3) 0.0418(7) Uani 1 1 d .
O2 O 0.74269(10) 0.59303(10) 0.08120(3) 0.0464(7) Uani 1 1 d .
O3 O 0.90793(10) 0.58797(12) -0.08125(3) 0.0645(10) Uani 1 1 d .
O4 O 0.94922(9) 0.64109(10) -0.06355(3) 0.0451(7) Uani 1 1 d .
O5 O 0.47046(9) 0.44338(11) -0.07934(3) 0.0541(8) Uani 1 1 d .
O6 O 0.43160(9) 0.40658(11) -0.05893(3) 0.0488(8) Uani 1 1 d .
O7 O 0.66872(10) 0.63232(9) 0.04594(3) 0.0380(7) Uani 1 1 d .
O8 O 0.73080(10) 0.62147(10) 0.05154(3) 0.0413(7) Uani 1 1 d .
O9 O 0.71132(8) 0.66589(8) 0.07668(2) 0.0276(6) Uani 1 1 d .
C1 C 0.67967(14) 0.38180(14) 0.10504(5) 0.0467(11) Uani 1 1 d .
C2 C 0.63075(15) 0.34389(16) 0.10514(5) 0.0528(12) Uani 1 1 d .
H2A H 0.6067 0.3519 0.1053 0.063 Uiso 1 1 calc R
C3 C 0.72837(16) 0.46146(16) 0.09380(5) 0.0540(12) Uani 1 1 d .
H3A H 0.7470 0.4499 0.0897 0.065 Uiso 1 1 calc R
C4 C 0.66563(15) 0.45087(15) 0.10955(5) 0.0482(12) Uani 1 1 d .
H4A H 0.6413 0.4324 0.1161 0.058 Uiso 1 1 calc R
C5 C 0.71013(14) 0.52479(14) 0.09634(4) 0.0358(10) Uani 1 1 d .
C6 C 0.73764(15) 0.50749(15) 0.09019(5) 0.0457(11) Uani 1 1 d .
H6A H 0.7620 0.5262 0.0837 0.055 Uiso 1 1 calc R
C7 C 0.71746(15) 0.57283(14) 0.09203(5) 0.0368(10) Uani 1 1 d .
C8 C 0.67519(15) 0.49675(15) 0.10611(5) 0.0488(12) Uani 1 1 d .
H8A H 0.6575 0.5088 0.1105 0.059 Uiso 1 1 calc R
C9 C 0.69184(15) 0.43260(14) 0.10337(5) 0.0466(11) Uani 1 1 d .
C10 C 0.86549(17) 0.6208(2) -0.04976(6) 0.100(2) Uani 1 1 d .
H10A H 0.8935 0.6484 -0.0471 0.120 Uiso 1 1 calc R
C11 C 0.91014(15) 0.60810(19) -0.06963(5) 0.0526(12) Uani 1 1 d .
C12 C 0.86544(15) 0.5946(2) -0.06112(5) 0.0663(15) Uani 1 1 d .
C13 C 0.82351(17) 0.5533(2) -0.06451(6) 0.091(2) Uani 1 1 d .
H13A H 0.8232 0.5348 -0.0723 0.110 Uiso 1 1 calc R
C14 C 0.82323(19) 0.6062(3) -0.04195(6) 0.110(3) Uani 1 1 d .
H14A H 0.8240 0.6246 -0.0341 0.132 Uiso 1 1 calc R
C15 C 0.73697(16) 0.5520(2) -0.03700(5) 0.093(2) Uani 1 1 d .
C16 C 0.78181(17) 0.5669(2) -0.04531(5) 0.091(2) Uani 1 1 d .
C17 C 0.78216(17) 0.5386(2) -0.05678(5) 0.099(2) Uani 1 1 d .
H17A H 0.7546 0.5100 -0.0591 0.119 Uiso 1 1 calc R
C18 C 0.51632(15) 0.45084(18) -0.05882(5) 0.0566(13) Uani 1 1 d .
C19 C 0.55765(16) 0.4787(2) -0.06614(5) 0.0737(17) Uani 1 1 d .
H19A H 0.5567 0.4847 -0.0759 0.088 Uiso 1 1 calc R
C20 C 0.51797(15) 0.4396(2) -0.04436(5) 0.0686(16) Uani 1 1 d .
H20A H 0.4898 0.4187 -0.0395 0.082 Uiso 1 1 calc R
C21 C 0.46931(15) 0.43253(16) -0.06663(5) 0.0462(11) Uani 1 1 d .
C22 C 0.69330(17) 0.5264(2) -0.04393(5) 0.104(2) Uani 1 1 d .
H22A H 0.6924 0.5175 -0.0535 0.125 Uiso 1 1 calc R
C23 C 0.60178(17) 0.4983(2) -0.05895(5) 0.086(2) Uani 1 1 d .
H23A H 0.6301 0.5171 -0.0640 0.104 Uiso 1 1 calc R
C24 C 0.64985(17) 0.5134(2) -0.03661(5) 0.091(2) Uani 1 1 d .
C25 C 0.60337(16) 0.4899(2) -0.04437(5) 0.0813(19) Uani 1 1 d .
C26 C 0.56113(17) 0.4595(2) -0.03720(5) 0.0832(19) Uani 1 1 d .
H26A H 0.5619 0.4524 -0.0275 0.100 Uiso 1 1 calc R
C27 C 0.66565(18) 0.5849(3) 0.00429(5) 0.100(2) Uani 1 1 d .
H27A H 0.6428 0.5832 -0.0022 0.120 Uiso 1 1 calc R
C28 C 0.69665(16) 0.5536(3) -0.01517(5) 0.096(2) Uani 1 1 d .
C29 C 0.65192(17) 0.5263(2) -0.02232(5) 0.101(2) Uani 1 1 d .
H29A H 0.6237 0.5171 -0.0173 0.122 Uiso 1 1 calc R
C30 C 0.70055(16) 0.62073(15) 0.04306(4) 0.0410(11) Uani 1 1 d .
C31 C 0.73748(17) 0.5640(2) -0.02269(5) 0.091(2) Uani 1 1 d .
H31A H 0.7668 0.5799 -0.0179 0.110 Uiso 1 1 calc R
C32 C 0.69773(16) 0.5717(2) -0.00027(5) 0.088(2) Uani 1 1 d .
C33 C 0.73152(17) 0.5750(2) 0.00947(5) 0.087(2) Uani 1 1 d .
H33A H 0.7542 0.5669 0.0066 0.105 Uiso 1 1 calc R
C34 C 0.73214(16) 0.59029(19) 0.02355(5) 0.0683(16) Uani 1 1 d .
H34A H 0.7545 0.5914 0.0301 0.082 Uiso 1 1 calc R
C35 C 0.69962(15) 0.60379(18) 0.02777(4) 0.0513(12) Uani 1 1 d .
C36 C 0.66572(16) 0.6005(2) 0.01812(5) 0.0752(18) Uani 1 1 d .
H36A H 0.6431 0.6088 0.0209 0.090 Uiso 1 1 calc R
O1W O 0.82389(11) 0.64652(13) 0.06307(3) 0.0727(10) Uani 1 1 d .
O2W O 0.79657(12) 0.71993(11) 0.05823(3) 0.0681(10) Uani 1 1 d .
O3W O 0.8392(4) 0.8056(4) 0.07220(11) 0.138(3) Uiso 0.50 1 d P
O4W O 0.5543(4) 0.4777(4) 0.02142(12) 0.148(4) Uiso 0.50 1 d P
O5W O 0.4584(4) 0.5546(4) -0.00150(11) 0.145(4) Uiso 0.50 1 d P
O6W O 0.8029(4) 0.5571(4) 0.04942(11) 0.145(4) Uiso 0.50 1 d P

loop_
_atom_site_aniso_label
_atom_site_aniso_U_11
_atom_site_aniso_U_22
_atom_site_aniso_U_33
_atom_site_aniso_U_23
_atom_site_aniso_U_13
_atom_site_aniso_U_12
In 0.02492(18) 0.03213(19) 0.02539(18) -0.00123(12) -0.00265(12) 0.01697(14)
Mg 0.0264(7) 0.0432(8) 0.0331(7) -0.0043(6) -0.0029(6) 0.0148(6)
O1 0.0424(17) 0.0372(17) 0.0541(18) 0.0020(14) 0.0027(14) 0.0260(15)
O2 0.0521(19) 0.0470(19) 0.0497(18) 0.0011(15) 0.0007(16) 0.0319(16)
O3 0.0308(18) 0.107(3) 0.0427(19) -0.0362(18) 0.0006(15) 0.0243(18)
O4 0.0253(17) 0.057(2) 0.0470(17) -0.0122(15) 0.0020(14) 0.0156(16)
O5 0.0324(17) 0.079(2) 0.0406(19) -0.0012(16) -0.0115(14) 0.0202(16)
O6 0.0268(17) 0.082(2) 0.0351(16) -0.0055(16) -0.0088(14) 0.0251(17)
O7 0.0384(17) 0.0536(19) 0.0284(15) -0.0039(13) 0.0005(13) 0.0279(15)
O8 0.0420(17) 0.0542(19) 0.0333(16) -0.0158(14) -0.0113(14) 0.0282(15)
O9 0.0272(15) 0.0319(15) 0.0227(13) -0.0015(11) -0.0003(11) 0.0140(12)
C1 0.028(3) 0.032(3) 0.081(3) -0.004(2) 0.001(2) 0.015(2)
C2 0.037(3) 0.044(3) 0.083(3) -0.004(2) -0.001(2) 0.025(3)
C3 0.045(3) 0.040(3) 0.082(3) -0.008(3) -0.004(3) 0.025(3)
C4 0.037(3) 0.035(3) 0.080(3) 0.003(2) 0.000(2) 0.023(2)
C5 0.023(2) 0.028(2) 0.054(3) -0.001(2) -0.008(2) 0.011(2)
C6 0.037(3) 0.043(3) 0.061(3) -0.002(2) -0.001(2) 0.022(2)
C7 0.030(2) 0.031(3) 0.046(3) -0.012(2) -0.020(2) 0.012(2)
C8 0.035(3) 0.035(3) 0.080(3) -0.007(2) -0.013(3) 0.021(2)
C9 0.031(3) 0.032(3) 0.074(3) -0.003(2) -0.009(2) 0.013(2)
C10 0.032(3) 0.171(6) 0.071(4) -0.070(4) -0.006(3) 0.032(4)
C11 0.025(3) 0.080(4) 0.054(3) 0.003(3) 0.007(2) 0.027(3)
C12 0.027(3) 0.110(4) 0.048(3) -0.031(3) -0.008(2) 0.024(3)
C13 0.037(3) 0.137(5) 0.064(3) -0.046(4) 0.008(3) 0.017(4)
C14 0.041(4) 0.189(7) 0.072(4) -0.081(4) -0.007(3) 0.036(4)
C15 0.028(3) 0.185(6) 0.045(3) -0.047(4) -0.006(2) 0.038(4)
C16 0.025(3) 0.187(6) 0.044(3) -0.056(4) -0.011(2) 0.039(4)
C17 0.030(3) 0.176(6) 0.064(3) -0.058(4) 0.003(3) 0.031(4)
C18 0.032(3) 0.094(4) 0.040(3) -0.018(3) -0.007(2) 0.029(3)
C19 0.029(3) 0.127(5) 0.036(3) -0.007(3) -0.003(2) 0.016(3)
C20 0.025(3) 0.132(5) 0.039(3) -0.002(3) -0.003(2) 0.032(3)
C21 0.030(3) 0.063(3) 0.043(3) -0.007(2) -0.007(2) 0.021(2)
C22 0.032(3) 0.206(7) 0.046(3) -0.050(4) -0.006(3) 0.039(4)
C23 0.032(3) 0.164(6) 0.040(3) -0.017(3) -0.004(2) 0.031(3)
C24 0.034(3) 0.182(6) 0.044(3) -0.040(3) -0.013(2) 0.046(4)
C25 0.025(3) 0.157(6) 0.042(3) -0.030(3) -0.007(2) 0.031(3)
C26 0.043(3) 0.172(6) 0.031(3) -0.011(3) -0.003(3) 0.051(4)
C27 0.060(4) 0.210(8) 0.051(3) -0.041(4) -0.022(3) 0.084(5)
C28 0.032(3) 0.201(7) 0.045(3) -0.051(4) -0.010(2) 0.051(4)
C29 0.036(3) 0.215(7) 0.043(3) -0.049(4) -0.010(3) 0.056(4)
C30 0.039(3) 0.051(3) 0.029(2) -0.007(2) 0.009(2) 0.020(2)
C31 0.035(3) 0.181(6) 0.056(3) -0.055(4) -0.016(3) 0.052(4)
C32 0.033(3) 0.188(6) 0.043(3) -0.042(3) -0.013(2) 0.056(4)
C33 0.039(3) 0.165(6) 0.059(3) -0.063(4) -0.018(3) 0.052(4)
C34 0.046(3) 0.122(5) 0.044(3) -0.040(3) -0.016(2) 0.048(3)
C35 0.033(3) 0.094(4) 0.031(2) -0.019(2) -0.006(2) 0.035(3)
C36 0.044(3) 0.154(5) 0.036(3) -0.030(3) -0.009(2) 0.056(3)
O1W 0.048(2) 0.114(3) 0.065(2) -0.009(2) 0.0017(17) 0.048(2)
O2W 0.075(2) 0.066(2) 0.0457(18) 0.0073(16) 0.0188(17) 0.0220(19)

loop_
_atom_type_symbol
_atom_type_description
_atom_type_scat_dispersion_real
_atom_type_scat_dispersion_imag
_atom_type_scat_source
C C 0.0033 0.0016 'International Tables Vol C Tables 4.2.6.8 and 6.1.1.4'
H H 0.0000 0.0000 'International Tables Vol C Tables 4.2.6.8 and 6.1.1.4'
N N 0.0061 0.0033 'International Tables Vol C Tables 4.2.6.8 and 6.1.1.4'
O O 0.0106 0.0060 'International Tables Vol C Tables 4.2.6.8 and 6.1.1.4'
Mg Mg 0.0486 0.0363 'International Tables Vol C Tables 4.2.6.8 and 6.1.1.4'
In In -0.7276 1.3100 'International Tables Vol C Tables 4.2.6.8 and 6.1.1.4'

loop_
_geom_angle_atom_site_label_1
_geom_angle_atom_site_label_2
_geom_angle_atom_site_label_3
_geom_angle
_geom_angle_site_symmetry_1
_geom_angle_site_symmetry_3
O1 In O4 170.49(11) 18_654 20_565
O1 In O7 83.03(10) 18_654 .
O4 In O7 88.81(10) 20_565 .
O1 In O6 90.37(11) 18_654 19_665
O4 In O6 85.01(11) 20_565 19_665
O7 In O6 91.97(10) . 19_665
O1 In O9 95.63(9) 18_654 .
O4 In O9 89.56(10) 20_565 .
O7 In O9 92.35(9) . .
O6 In O9 172.99(10) 19_665 .
O1 In O9 93.53(10) 18_654 18_654
O4 In O9 95.28(9) 20_565 18_654
O7 In O9 170.50(9) . 18_654
O6 In O9 96.92(10) 19_665 18_654
O9 In O9 79.14(9) . 18_654
O1 In In 91.52(7) 18_654 18_654
O4 In In 97.56(8) 20_565 18_654
O7 In In 131.24(7) . 18_654
O6 In In 136.63(7) 19_665 18_654
O9 In In 39.82(6) . 18_654
O9 In In 39.73(6) 18_654 18_654
O5 Mg O8 175.81(14) 36 .
O5 Mg O2 90.16(12) 36 .
O8 Mg O2 93.64(12) . .
O5 Mg O1W 92.32(13) 36 .
O8 Mg O1W 89.62(12) . .
O2 Mg O1W 87.32(13) . .
O5 Mg O2W 88.12(13) 36 .
O8 Mg O2W 88.17(12) . .
O2 Mg O2W 176.64(14) . .
O1W Mg O2W 89.86(14) . .
O5 Mg O9 86.49(11) 36 .
O8 Mg O9 91.55(11) . .
O2 Mg O9 93.18(11) . .
O1W Mg O9 178.70(14) . .
O2W Mg O9 89.60(12) . .
C7 O1 In 133.2(3) . 18_654
C7 O2 Mg 139.4(3) . .
C11 O4 In 118.6(3) . 21_655
C21 O5 Mg 147.9(3) . 30_455
C21 O6 In 124.2(2) . 19_665
C30 O7 In 122.5(2) . .
C30 O8 Mg 140.5(3) . .
Mg O9 In 121.24(11) . .
Mg O9 In 115.88(11) . 18_654
In O9 In 100.45(9) . 18_654
C2 C1 C2 117.1(4) 3_665 .
C2 C1 C9 121.9(4) 3_665 .
C2 C1 C9 120.7(4) . .
C1 C2 C1 122.9(4) 2_655 .
C1 C2 H2A 118.6 2_655 .
C1 C2 H2A 118.6 . .
C9 C3 C6 121.4(4) . .
C9 C3 H3A 119.3 . .
C6 C3 H3A 119.3 . .
C9 C4 C8 120.4(4) . .
C9 C4 H4A 119.8 . .
C8 C4 H4A 119.8 . .
C8 C5 C6 119.0(4) . .
C8 C5 C7 120.6(4) . .
C6 C5 C7 120.3(4) . .
C5 C6 C3 119.3(4) . .
C5 C6 H6A 120.4 . .
C3 C6 H6A 120.4 . .
O2 C7 O1 126.2(4) . .
O2 C7 C5 118.5(4) . .
O1 C7 C5 115.3(4) . .
C5 C8 C4 121.6(4) . .
C5 C8 H8A 119.2 . .
C4 C8 H8A 119.2 . .
C4 C9 C3 118.3(4) . .
C4 C9 C1 123.3(4) . .
C3 C9 C1 118.1(4) . .
C12 C10 C14 119.8(5) . .
C12 C10 H10A 120.1 . .
C14 C10 H10A 120.1 . .
O3 C11 O4 125.5(4) . .
O3 C11 C12 120.4(4) . .
O4 C11 C12 114.0(4) . .
C10 C12 C13 118.4(4) . .
C10 C12 C11 121.7(5) . .
C13 C12 C11 119.8(4) . .
C17 C13 C12 122.1(5) . .
C17 C13 H13A 119.0 . .
C12 C13 H13A 119.0 . .
C16 C14 C10 122.7(5) . .
C16 C14 H14A 118.6 . .
C10 C14 H14A 118.6 . .
C31 C15 C22 118.6(4) . .
C31 C15 C16 122.1(4) . .
C22 C15 C16 119.2(4) . .
C14 C16 C17 117.5(4) . .
C14 C16 C15 122.3(5) . .
C17 C16 C15 120.1(5) . .
C13 C17 C16 119.4(5) . .
C13 C17 H17A 120.3 . .
C16 C17 H17A 120.3 . .
C19 C18 C20 119.9(4) . .
C19 C18 C21 118.8(4) . .
C20 C18 C21 121.3(4) . .
C18 C19 C23 120.1(4) . .
C18 C19 H19A 120.0 . .
C23 C19 H19A 120.0 . .
C26 C20 C18 120.2(4) . .
C26 C20 H20A 119.9 . .
C18 C20 H20A 119.9 . .
O5 C21 O6 126.8(4) . .
O5 C21 C18 117.9(4) . .
O6 C21 C18 115.2(4) . .
C15 C22 C24 121.0(4) . .
C15 C22 H22A 119.5 . .
C24 C22 H22A 119.5 . .
C25 C23 C19 120.2(5) . .
C25 C23 H23A 119.9 . .
C19 C23 H23A 119.9 . .
C29 C24 C22 118.5(4) . .
C29 C24 C25 120.2(4) . .
C22 C24 C25 121.1(4) . .
C23 C25 C26 119.1(4) . .
C23 C25 C24 119.9(5) . .
C26 C25 C24 121.0(5) . .
C20 C26 C25 120.4(4) . .
C20 C26 H26A 119.8 . .
C25 C26 H26A 119.8 . .
C32 C27 C36 122.6(5) . .
C32 C27 H27A 118.7 . .
C36 C27 H27A 118.7 . .
C31 C28 C29 117.9(4) . .
C31 C28 C32 122.7(4) . .
C29 C28 C32 119.3(4) . .
C24 C29 C28 120.9(4) . .
C24 C29 H29A 119.5 . .
C28 C29 H29A 119.5 . .
O8 C30 O7 126.7(3) . .
O8 C30 C35 118.1(4) . .
O7 C30 C35 115.2(4) . .
C28 C31 C15 122.9(4) . .
C28 C31 H31A 118.6 . .
C15 C31 H31A 118.6 . .
C27 C32 C33 117.8(4) . .
C27 C32 C28 122.3(4) . .
C33 C32 C28 119.8(5) . .
C32 C33 C34 120.8(5) . .
C32 C33 H33A 119.6 . .
C34 C33 H33A 119.6 . .
C35 C34 C33 119.9(4) . .
C35 C34 H34A 120.0 . .
C33 C34 H34A 120.0 . .
C36 C35 C34 119.6(4) . .
C36 C35 C30 120.5(4) . .
C34 C35 C30 119.9(4) . .
C35 C36 C27 119.2(4) . .
C35 C36 H36A 120.4 . .
C27 C36 H36A 120.4 . .

loop_
_geom_bond_atom_site_label_1
_geom_bond_atom_site_label_2
_geom_bond_distance
_geom_bond_site_symmetry_2
In O1 2.112(3) 18_654
In O4 2.123(3) 20_565
In O7 2.124(2) .
In O6 2.141(3) 19_665
In O9 2.179(2) .
In O9 2.184(2) 18_654
In In 3.3532(5) 18_654
Mg O5 2.026(3) 36
Mg O8 2.029(3) .
Mg O2 2.052(3) .
Mg O1W 2.075(3) .
Mg O2W 2.090(3) .
Mg O9 2.096(3) .
O1 C7 1.273(5) .
O1 In 2.112(3) 18_654
O2 C7 1.248(5) .
O3 C11 1.238(5) .
O4 C11 1.301(5) .
O4 In 2.123(3) 21_655
O5 C21 1.221(5) .
O5 Mg 2.026(3) 30_455
O6 C21 1.290(5) .
O6 In 2.141(3) 19_665
O7 C30 1.283(5) .
O8 C30 1.242(5) .
O9 In 2.184(2) 18_654
C1 C2 1.328(5) 3_665
C1 C2 1.432(5) .
C1 C9 1.488(6) .
C2 C1 1.328(5) 2_655
C2 H2A 0.9300 .
C3 C9 1.392(6) .
C3 C6 1.399(6) .
C3 H3A 0.9300 .
C4 C9 1.372(6) .
C4 C8 1.388(5) .
C4 H4A 0.9300 .
C5 C8 1.371(6) .
C5 C6 1.384(5) .
C5 C7 1.498(5) .
C6 H6A 0.9300 .
C8 H8A 0.9300 .
C10 C12 1.347(6) .
C10 C14 1.399(7) .
C10 H10A 0.9300 .
C11 C12 1.502(6) .
C12 C13 1.377(7) .
C13 C17 1.370(6) .
C13 H13A 0.9300 .
C14 C16 1.338(7) .
C14 H14A 0.9300 .
C15 C31 1.377(6) .
C15 C22 1.382(6) .
C15 C16 1.487(6) .
C16 C17 1.404(7) .
C17 H17A 0.9300 .
C18 C19 1.357(6) .
C18 C20 1.393(6) .
C18 C21 1.507(6) .
C19 C23 1.401(6) .
C19 H19A 0.9300 .
C20 C26 1.375(6) .
C20 H20A 0.9300 .
C22 C24 1.417(6) .
C22 H22A 0.9300 .
C23 C25 1.381(7) .
C23 H23A 0.9300 .
C24 C29 1.377(6) .
C24 C25 1.482(6) .
C25 C26 1.385(7) .
C26 H26A 0.9300 .
C27 C32 1.365(7) .
C27 C36 1.373(6) .
C27 H27A 0.9300 .
C28 C31 1.373(6) .
C28 C29 1.421(6) .
C28 C32 1.490(6) .
C29 H29A 0.9300 .
C30 C35 1.510(5) .
C31 H31A 0.9300 .
C32 C33 1.375(7) .
C33 C34 1.389(6) .
C33 H33A 0.9300 .
C34 C35 1.377(6) .
C34 H34A 0.9300 .
C35 C36 1.373(6) .
C36 H36A 0.9300 .
